data_7113974
loop_
_publ_author_name
'Hidekazu Arii'
'Takashi Kurihara'
'Kunio Mochida'
'Takayuki Kawashima'

_publ_section_title
;
 Silylium ion-promoted dehydrogenative cyclization: synthesis of
 silicon-containing compounds derived from alkynes
;
_journal_name_full Chem.Commun.
_journal_page_first 6649
_journal_paper_doi 10.1039/C4CC01648C
_journal_volume 50
_journal_year 2014
_chemical_formula_sum 'C17 H18 Si'
_chemical_formula_weight 250.40
_chemical_name_systematic
; 
 ? 
;
_space_group_IT_number 2
_symmetry_cell_setting triclinic
_symmetry_space_group_name_Hall '-P 1'
_symmetry_space_group_name_H-M 'P -1'
_atom_sites_solution_hydrogens geom
_atom_sites_solution_primary direct
_atom_sites_solution_secondary difmap
_audit_creation_method SHELXL-97
_cell_angle_alpha 72.748(2)
_cell_angle_beta 86.325(2)
_cell_angle_gamma 84.298(2)
_cell_formula_units_Z 4
_cell_length_a 9.8603(13)
_cell_length_b 10.5873(14)
_cell_length_c 14.4723(19)
_cell_measurement_reflns_used 2599
_cell_measurement_temperature 123
_cell_measurement_theta_max 27.44
_cell_measurement_theta_min 2.59
_cell_volume 1434.8(3)
_computing_cell_refinement 'APEX2 (Bruker AXS, 2006)'
_computing_data_collection 'APEX2 (Bruker AXS, 2006)'
_computing_data_reduction 'SAINT (Bruker AXS, 2004)'
_computing_molecular_graphics 'XSHEL (Bruker AXS,2002)'
_computing_publication_material 'XCIF (Bruker AXS, 2001)'
_computing_structure_refinement 'SHELXL-97 (Sheldrick, 1997)'
_computing_structure_solution 'SHELXS-97 (Sheldrick, 1997)'
_diffrn_ambient_temperature 123
_diffrn_detector_area_resol_mean 8.333
_diffrn_measured_fraction_theta_full 0.944
_diffrn_measured_fraction_theta_max 0.944
_diffrn_measurement_device_type 'Bruker APEXII CCD area detector'
_diffrn_measurement_method 'phi and omega scans'
_diffrn_radiation_monochromator 'Bruker Helios multilayer confocal mirror'
_diffrn_radiation_source 'Bruker TXS fine-focus rotating anode'
_diffrn_radiation_type MoK\a
_diffrn_radiation_wavelength 0.71073
_diffrn_reflns_av_R_equivalents 0.0171
_diffrn_reflns_av_sigmaI/netI 0.0457
_diffrn_reflns_limit_h_max 12
_diffrn_reflns_limit_h_min -12
_diffrn_reflns_limit_k_max 11
_diffrn_reflns_limit_k_min -13
_diffrn_reflns_limit_l_max 12
_diffrn_reflns_limit_l_min -18
_diffrn_reflns_number 8189
_diffrn_reflns_theta_full 27.49
_diffrn_reflns_theta_max 27.49
_diffrn_reflns_theta_min 1.47
_exptl_absorpt_coefficient_mu 0.144
_exptl_absorpt_correction_T_max 0.9857
_exptl_absorpt_correction_T_min 0.9581
_exptl_absorpt_correction_type empirical
_exptl_absorpt_process_details
;
SADABS Sheldrick 1996
;
_exptl_crystal_colour colorless
_exptl_crystal_density_diffrn 1.159
_exptl_crystal_density_method 'not measured'
_exptl_crystal_description needle
_exptl_crystal_F_000 536
_exptl_crystal_size_max 0.30
_exptl_crystal_size_mid 0.10
_exptl_crystal_size_min 0.10
_refine_diff_density_max 0.343
_refine_diff_density_min -0.319
_refine_diff_density_rms 0.047
_refine_ls_extinction_method none
_refine_ls_goodness_of_fit_ref 1.031
_refine_ls_hydrogen_treatment constr
_refine_ls_matrix_type full
_refine_ls_number_parameters 329
_refine_ls_number_reflns 6222
_refine_ls_number_restraints 0
_refine_ls_restrained_S_all 1.031
_refine_ls_R_factor_all 0.0654
_refine_ls_R_factor_gt 0.0449
_refine_ls_shift/su_max 0.001
_refine_ls_shift/su_mean 0.000
_refine_ls_structure_factor_coef Fsqd
_refine_ls_weighting_details 'calc w=1/[\s^2^(Fo^2^)+(0.0100P)^2^+1.0000P] where P=(Fo^2^+2Fc^2^)/3'
_refine_ls_weighting_scheme calc
_refine_ls_wR_factor_gt 0.0789
_refine_ls_wR_factor_ref 0.0863
_reflns_number_gt 4742
_reflns_number_total 6222
_reflns_threshold_expression >2sigma(I)
_cod_data_source_file c4cc01648c2.cif
_cod_data_source_block 4ab
_cod_original_sg_symbol_H-M 'P-1   '
_cod_database_code 7113974

loop_
_symmetry_equiv_pos_as_xyz
'x, y, z'
'-x, -y, -z'

loop_
_atom_site_label
_atom_site_type_symbol
_atom_site_fract_x
_atom_site_fract_y
_atom_site_fract_z
_atom_site_U_iso_or_equiv
_atom_site_adp_type
_atom_site_occupancy
_atom_site_symmetry_multiplicity
_atom_site_calc_flag
_atom_site_refinement_flags
C1 C 0.2981(2) 0.42369(18) 0.14520(15) 0.0301(5) Uani 1 1 d .
H1A H 0.2918 0.5181 0.1061 0.036 Uiso 1 1 calc R
H1B H 0.3750 0.4084 0.1891 0.036 Uiso 1 1 calc R
C2A C -0.0176(2) 0.44418(19) 0.14335(15) 0.0307(5) Uani 1 1 d .
H2A1 H -0.0251 0.5414 0.1202 0.046 Uiso 1 1 calc R
H2A2 H -0.0993 0.4140 0.1828 0.046 Uiso 1 1 calc R
H2A3 H -0.0091 0.4084 0.0879 0.046 Uiso 1 1 calc R
C2B C 0.1209(2) 0.4528(2) 0.32366(15) 0.0362(5) Uani 1 1 d .
H2B1 H 0.2031 0.4232 0.3616 0.054 Uiso 1 1 calc R
H2B2 H 0.0409 0.4208 0.3644 0.054 Uiso 1 1 calc R
H2B3 H 0.1112 0.5500 0.3005 0.054 Uiso 1 1 calc R
C3 C 0.16880(18) 0.20068(17) 0.26242(13) 0.0218(4) Uani 1 1 d .
H3 H 0.1239 0.1532 0.3206 0.026 Uiso 1 1 calc R
C4 C 0.25488(17) 0.13338(17) 0.21423(12) 0.0182(4) Uani 1 1 d .
C5 C 0.33480(17) 0.12178(18) 0.04954(13) 0.0222(4) Uani 1 1 d .
H5 H 0.3271 0.0288 0.0726 0.027 Uiso 1 1 calc R
C6 C 0.37171(19) 0.1784(2) -0.04692(13) 0.0282(4) Uani 1 1 d .
H6 H 0.3890 0.1246 -0.0893 0.034 Uiso 1 1 calc R
C7 C 0.38316(19) 0.3137(2) -0.08109(14) 0.0320(5) Uani 1 1 d .
H7 H 0.4068 0.3538 -0.1473 0.038 Uiso 1 1 calc R
C8 C 0.35998(19) 0.3903(2) -0.01824(14) 0.0312(5) Uani 1 1 d .
H8 H 0.3693 0.4830 -0.0421 0.037 Uiso 1 1 calc R
C9 C 0.32333(18) 0.33578(18) 0.07923(14) 0.0240(4) Uani 1 1 d .
C10 C 0.30856(17) 0.19788(17) 0.11386(12) 0.0194(4) Uani 1 1 d .
C11 C 0.29598(18) -0.01063(16) 0.25887(12) 0.0180(4) Uani 1 1 d .
C12 C 0.19965(18) -0.09789(17) 0.30702(12) 0.0202(4) Uani 1 1 d .
H12 H 0.1062 -0.0663 0.3088 0.024 Uiso 1 1 calc R
C13 C 0.23898(19) -0.23047(18) 0.35234(13) 0.0238(4) Uani 1 1 d .
H13 H 0.1723 -0.2889 0.3847 0.029 Uiso 1 1 calc R
C14 C 0.3749(2) -0.27800(18) 0.35063(13) 0.0263(4) Uani 1 1 d .
H14 H 0.4015 -0.3688 0.3815 0.032 Uiso 1 1 calc R
C15 C 0.47197(19) -0.19240(18) 0.30366(13) 0.0267(4) Uani 1 1 d .
H15 H 0.5654 -0.2243 0.3030 0.032 Uiso 1 1 calc R
C16 C 0.43265(18) -0.05988(18) 0.25750(13) 0.0221(4) Uani 1 1 d .
H16 H 0.4996 -0.0021 0.2246 0.027 Uiso 1 1 calc R
C17 C 0.7959(2) 0.1138(2) 0.41614(14) 0.0322(5) Uani 1 1 d .
H17A H 0.8805 0.1603 0.4033 0.039 Uiso 1 1 calc R
H17B H 0.7796 0.0818 0.4872 0.039 Uiso 1 1 calc R
C18A C 0.6659(3) 0.4034(2) 0.37012(16) 0.0469(6) Uani 1 1 d .
H18A H 0.5949 0.4656 0.3329 0.070 Uiso 1 1 calc R
H18B H 0.7559 0.4315 0.3442 0.070 Uiso 1 1 calc R
H18C H 0.6557 0.4023 0.4382 0.070 Uiso 1 1 calc R
C18B C 0.4815(2) 0.1762(2) 0.41370(14) 0.0355(5) Uani 1 1 d .
H18D H 0.4082 0.2377 0.3788 0.053 Uiso 1 1 calc R
H18E H 0.4744 0.1732 0.4822 0.053 Uiso 1 1 calc R
H18F H 0.4734 0.0873 0.4080 0.053 Uiso 1 1 calc R
C19 C 0.68003(19) 0.23818(18) 0.23192(13) 0.0242(4) Uani 1 1 d .
H19 H 0.6394 0.3107 0.1831 0.029 Uiso 1 1 calc R
C20 C 0.75802(17) 0.14205(17) 0.20540(12) 0.0195(4) Uani 1 1 d .
C21 C 0.82512(17) -0.09998(18) 0.24352(13) 0.0219(4) Uani 1 1 d .
H21 H 0.8195 -0.0897 0.1764 0.026 Uiso 1 1 calc R
C22 C 0.85516(19) -0.22600(19) 0.30611(14) 0.0275(4) Uani 1 1 d .
H22 H 0.8691 -0.3008 0.2821 0.033 Uiso 1 1 calc R
C23 C 0.8645(2) -0.2415(2) 0.40374(15) 0.0341(5) Uani 1 1 d .
H23 H 0.8842 -0.3272 0.4475 0.041 Uiso 1 1 calc R
C24 C 0.8451(2) -0.1313(2) 0.43741(14) 0.0331(5) Uani 1 1 d .
H24 H 0.8528 -0.1430 0.5046 0.040 Uiso 1 1 calc R
C25 C 0.81459(18) -0.00345(19) 0.37608(13) 0.0252(4) Uani 1 1 d .
C26 C 0.80287(17) 0.01233(17) 0.27636(12) 0.0195(4) Uani 1 1 d .
C27 C 0.79969(18) 0.15955(16) 0.10132(12) 0.0179(4) Uani 1 1 d .
C28 C 0.70301(18) 0.19449(17) 0.02968(12) 0.0203(4) Uani 1 1 d .
H28 H 0.6089 0.2052 0.0470 0.024 Uiso 1 1 calc R
C29 C 0.74377(19) 0.21366(17) -0.06708(13) 0.0213(4) Uani 1 1 d .
H29 H 0.6772 0.2354 -0.1152 0.026 Uiso 1 1 calc R
C30 C 0.88044(19) 0.20118(17) -0.09344(13) 0.0225(4) Uani 1 1 d .
H30 H 0.9080 0.2147 -0.1595 0.027 Uiso 1 1 calc R
C31 C 0.97748(19) 0.16878(18) -0.02276(13) 0.0234(4) Uani 1 1 d .
H31 H 1.0717 0.1622 -0.0408 0.028 Uiso 1 1 calc R
C32 C 0.93731(18) 0.14602(17) 0.07375(13) 0.0214(4) Uani 1 1 d .
H32 H 1.0042 0.1209 0.1218 0.026 Uiso 1 1 calc R
Si1 Si 0.13565(5) 0.38478(5) 0.21786(4) 0.02349(12) Uani 1 1 d .
Si2 Si 0.64927(6) 0.23360(5) 0.36089(4) 0.02569(13) Uani 1 1 d .

loop_
_atom_site_aniso_label
_atom_site_aniso_U_11
_atom_site_aniso_U_22
_atom_site_aniso_U_33
_atom_site_aniso_U_23
_atom_site_aniso_U_13
_atom_site_aniso_U_12
C1 0.0305(11) 0.0185(9) 0.0400(12) -0.0059(9) -0.0007(9) -0.0038(8)
C2A 0.0322(12) 0.0239(10) 0.0346(11) -0.0061(9) -0.0050(9) -0.0003(8)
C2B 0.0463(14) 0.0276(11) 0.0377(12) -0.0154(9) -0.0099(10) 0.0063(9)
C3 0.0219(10) 0.0222(9) 0.0216(9) -0.0066(7) -0.0004(7) -0.0030(7)
C4 0.0158(9) 0.0200(9) 0.0195(9) -0.0056(7) -0.0039(7) -0.0031(7)
C5 0.0165(9) 0.0261(9) 0.0242(9) -0.0066(8) -0.0033(7) -0.0036(7)
C6 0.0184(10) 0.0443(12) 0.0228(10) -0.0110(9) -0.0032(8) -0.0017(8)
C7 0.0206(10) 0.0449(13) 0.0219(10) 0.0030(9) -0.0019(8) -0.0014(9)
C8 0.0232(11) 0.0268(10) 0.0338(11) 0.0056(9) -0.0014(9) -0.0015(8)
C9 0.0175(9) 0.0215(9) 0.0294(10) -0.0021(8) -0.0020(8) 0.0001(7)
C10 0.0134(9) 0.0223(9) 0.0217(9) -0.0047(7) -0.0041(7) -0.0008(7)
C11 0.0212(9) 0.0179(8) 0.0161(8) -0.0064(7) -0.0028(7) -0.0011(7)
C12 0.0186(9) 0.0218(9) 0.0218(9) -0.0087(7) -0.0020(7) -0.0012(7)
C13 0.0271(10) 0.0221(9) 0.0228(9) -0.0067(8) 0.0029(8) -0.0059(8)
C14 0.0324(11) 0.0185(9) 0.0256(10) -0.0040(8) -0.0025(8) 0.0035(8)
C15 0.0209(10) 0.0288(10) 0.0293(10) -0.0081(8) -0.0036(8) 0.0041(8)
C16 0.0181(9) 0.0244(9) 0.0241(9) -0.0067(8) 0.0005(7) -0.0044(7)
C17 0.0271(11) 0.0488(13) 0.0230(10) -0.0160(9) -0.0030(8) 0.0036(9)
C18A 0.0706(18) 0.0369(13) 0.0364(13) -0.0174(10) 0.0127(12) -0.0085(12)
C18B 0.0301(12) 0.0489(13) 0.0250(10) -0.0094(10) 0.0027(9) 0.0015(10)
C19 0.0236(10) 0.0257(10) 0.0216(9) -0.0055(8) 0.0004(8) 0.0004(8)
C20 0.0159(9) 0.0239(9) 0.0196(9) -0.0071(7) -0.0013(7) -0.0043(7)
C21 0.0148(9) 0.0278(10) 0.0221(9) -0.0057(8) 0.0012(7) -0.0026(7)
C22 0.0195(10) 0.0254(10) 0.0335(11) -0.0036(8) 0.0024(8) -0.0005(8)
C23 0.0249(11) 0.0329(11) 0.0326(11) 0.0048(9) 0.0047(9) 0.0059(9)
C24 0.0246(11) 0.0483(13) 0.0180(9) 0.0000(9) 0.0009(8) 0.0062(9)
C25 0.0153(9) 0.0392(11) 0.0199(9) -0.0082(8) -0.0002(7) 0.0027(8)
C26 0.0110(8) 0.0273(9) 0.0191(9) -0.0056(7) 0.0011(7) -0.0010(7)
C27 0.0183(9) 0.0171(8) 0.0186(9) -0.0050(7) -0.0004(7) -0.0028(7)
C28 0.0174(9) 0.0211(9) 0.0224(9) -0.0065(7) -0.0008(7) -0.0015(7)
C29 0.0237(10) 0.0195(9) 0.0204(9) -0.0042(7) -0.0066(7) -0.0019(7)
C30 0.0301(11) 0.0206(9) 0.0170(9) -0.0061(7) 0.0032(8) -0.0036(8)
C31 0.0182(9) 0.0284(10) 0.0251(10) -0.0099(8) 0.0024(8) -0.0036(7)
C32 0.0184(9) 0.0269(10) 0.0201(9) -0.0086(8) -0.0033(7) -0.0010(7)
Si1 0.0256(3) 0.0180(2) 0.0275(3) -0.0080(2) -0.0024(2) 0.0003(2)
Si2 0.0275(3) 0.0293(3) 0.0203(3) -0.0092(2) 0.0031(2) 0.0008(2)

loop_
_atom_type_symbol
_atom_type_description
_atom_type_scat_dispersion_real
_atom_type_scat_dispersion_imag
_atom_type_scat_source
C C 0.0033 0.0016 'International Tables Vol C Tables 4.2.6.8 and 6.1.1.4'
H H 0.0000 0.0000 'International Tables Vol C Tables 4.2.6.8 and 6.1.1.4'
Si Si 0.0817 0.0704 'International Tables Vol C Tables 4.2.6.8 and 6.1.1.4'

loop_
_geom_angle_atom_site_label_1
_geom_angle_atom_site_label_2
_geom_angle_atom_site_label_3
_geom_angle
C9 C1 Si1 109.37(13)
C9 C1 H1A 109.8
Si1 C1 H1A 109.8
C9 C1 H1B 109.8
Si1 C1 H1B 109.8
H1A C1 H1B 108.2
Si1 C2A H2A1 109.5
Si1 C2A H2A2 109.5
H2A1 C2A H2A2 109.5
Si1 C2A H2A3 109.5
H2A1 C2A H2A3 109.5
H2A2 C2A H2A3 109.5
Si1 C2B H2B1 109.5
Si1 C2B H2B2 109.5
H2B1 C2B H2B2 109.5
Si1 C2B H2B3 109.5
H2B1 C2B H2B3 109.5
H2B2 C2B H2B3 109.5
C4 C3 Si1 121.62(14)
C4 C3 H3 119.2
Si1 C3 H3 119.2
C3 C4 C11 120.40(16)
C3 C4 C10 121.69(16)
C11 C4 C10 117.88(15)
C6 C5 C10 121.77(18)
C6 C5 H5 119.1
C10 C5 H5 119.1
C7 C6 C5 119.52(18)
C7 C6 H6 120.2
C5 C6 H6 120.2
C8 C7 C6 119.58(18)
C8 C7 H7 120.2
C6 C7 H7 120.2
C7 C8 C9 122.02(18)
C7 C8 H8 119.0
C9 C8 H8 119.0
C8 C9 C10 118.50(18)
C8 C9 C1 120.16(17)
C10 C9 C1 121.33(17)
C5 C10 C9 118.58(17)
C5 C10 C4 119.07(16)
C9 C10 C4 122.16(16)
C12 C11 C16 118.40(16)
C12 C11 C4 120.77(15)
C16 C11 C4 120.76(16)
C13 C12 C11 120.70(17)
C13 C12 H12 119.6
C11 C12 H12 119.6
C14 C13 C12 120.33(18)
C14 C13 H13 119.8
C12 C13 H13 119.8
C13 C14 C15 119.67(17)
C13 C14 H14 120.2
C15 C14 H14 120.2
C14 C15 C16 120.09(17)
C14 C15 H15 120.0
C16 C15 H15 120.0
C15 C16 C11 120.81(17)
C15 C16 H16 119.6
C11 C16 H16 119.6
C25 C17 Si2 111.88(13)
C25 C17 H17A 109.2
Si2 C17 H17A 109.2
C25 C17 H17B 109.2
Si2 C17 H17B 109.2
H17A C17 H17B 107.9
Si2 C18A H18A 109.5
Si2 C18A H18B 109.5
H18A C18A H18B 109.5
Si2 C18A H18C 109.5
H18A C18A H18C 109.5
H18B C18A H18C 109.5
Si2 C18B H18D 109.5
Si2 C18B H18E 109.5
H18D C18B H18E 109.5
Si2 C18B H18F 109.5
H18D C18B H18F 109.5
H18E C18B H18F 109.5
C20 C19 Si2 122.15(14)
C20 C19 H19 118.9
Si2 C19 H19 118.9
C19 C20 C26 122.44(16)
C19 C20 C27 120.63(16)
C26 C20 C27 116.90(15)
C22 C21 C26 122.00(17)
C22 C21 H21 119.0
C26 C21 H21 119.0
C23 C22 C21 119.27(19)
C23 C22 H22 120.4
C21 C22 H22 120.4
C22 C23 C24 119.60(18)
C22 C23 H23 120.2
C24 C23 H23 120.2
C23 C24 C25 122.31(18)
C23 C24 H24 118.8
C25 C24 H24 118.8
C24 C25 C26 118.18(18)
C24 C25 C17 120.33(17)
C26 C25 C17 121.49(17)
C21 C26 C25 118.63(16)
C21 C26 C20 118.30(15)
C25 C26 C20 122.93(16)
C32 C27 C28 118.68(16)
C32 C27 C20 120.22(15)
C28 C27 C20 121.05(16)
C29 C28 C27 120.34(16)
C29 C28 H28 119.8
C27 C28 H28 119.8
C30 C29 C28 120.36(16)
C30 C29 H29 119.8
C28 C29 H29 119.8
C29 C30 C31 119.65(16)
C29 C30 H30 120.2
C31 C30 H30 120.2
C32 C31 C30 120.21(17)
C32 C31 H31 119.9
C30 C31 H31 119.9
C31 C32 C27 120.72(16)
C31 C32 H32 119.6
C27 C32 H32 119.6
C2A Si1 C3 114.60(9)
C2A Si1 C2B 109.85(9)
C3 Si1 C2B 108.99(9)
C2A Si1 C1 112.40(10)
C3 Si1 C1 98.63(8)
C2B Si1 C1 111.97(10)
C18B Si2 C19 114.35(9)
C18B Si2 C18A 110.10(11)
C19 Si2 C18A 107.94(9)
C18B Si2 C17 112.49(10)
C19 Si2 C17 99.75(8)
C18A Si2 C17 111.82(11)

loop_
_geom_bond_atom_site_label_1
_geom_bond_atom_site_label_2
_geom_bond_distance
C1 C9 1.513(3)
C1 Si1 1.871(2)
C1 H1A 0.9900
C1 H1B 0.9900
C2A Si1 1.860(2)
C2A H2A1 0.9800
C2A H2A2 0.9800
C2A H2A3 0.9800
C2B Si1 1.868(2)
C2B H2B1 0.9800
C2B H2B2 0.9800
C2B H2B3 0.9800
C3 C4 1.347(2)
C3 Si1 1.8646(18)
C3 H3 0.9500
C4 C11 1.494(2)
C4 C10 1.497(2)
C5 C6 1.386(3)
C5 C10 1.398(2)
C5 H5 0.9500
C6 C7 1.384(3)
C6 H6 0.9500
C7 C8 1.383(3)
C7 H7 0.9500
C8 C9 1.395(3)
C8 H8 0.9500
C9 C10 1.415(2)
C11 C12 1.396(2)
C11 C16 1.397(2)
C12 C13 1.389(2)
C12 H12 0.9500
C13 C14 1.386(3)
C13 H13 0.9500
C14 C15 1.386(3)
C14 H14 0.9500
C15 C16 1.391(2)
C15 H15 0.9500
C16 H16 0.9500
C17 C25 1.510(3)
C17 Si2 1.876(2)
C17 H17A 0.9900
C17 H17B 0.9900
C18A Si2 1.866(2)
C18A H18A 0.9800
C18A H18B 0.9800
C18A H18C 0.9800
C18B Si2 1.858(2)
C18B H18D 0.9800
C18B H18E 0.9800
C18B H18F 0.9800
C19 C20 1.346(2)
C19 Si2 1.8587(19)
C19 H19 0.9500
C20 C26 1.496(2)
C20 C27 1.498(2)
C21 C22 1.388(2)
C21 C26 1.399(2)
C21 H21 0.9500
C22 C23 1.381(3)
C22 H22 0.9500
C23 C24 1.384(3)
C23 H23 0.9500
C24 C25 1.397(3)
C24 H24 0.9500
C25 C26 1.414(2)
C27 C32 1.395(2)
C27 C28 1.396(2)
C28 C29 1.393(2)
C28 H28 0.9500
C29 C30 1.381(3)
C29 H29 0.9500
C30 C31 1.390(2)
C30 H30 0.9500
C31 C32 1.383(2)
C31 H31 0.9500
C32 H32 0.9500
